data_7124793
loop_
_publ_author_name
'Firth, James D.'
'Craven, Philip G. E.'
'Lilburn, Matthew'
'Pahl, Axel'
'Marsden, Stephen P.'
'Nelson, Adam'

_publ_section_title
;
 A biosynthesis-inspired approach to over twenty diverse natural
 product-like scaffolds.
;
_journal_issue 63
_journal_name_full 'Chemical communications (Cambridge, England)'
_journal_page_first 9837
_journal_page_last 9840
_journal_paper_doi 10.1039/c6cc04662b
_journal_volume 52
_journal_year 2016
_chemical_formula_moiety 'C22 H28 N2 O4'
_chemical_formula_sum 'C22 H28 N2 O4'
_chemical_formula_weight 384.46
_chemical_name_systematic
'Ethyl (1R*,2R*,10S*,11R*,12S*)-5-benzyl-9-oxo-15-oxa-5,8-diazatetracyclo[10.2.1.0^1^,^1^\%.0^2^,8]pentadecane-11-carboxylate'
_space_group_crystal_system monoclinic
_space_group_IT_number 14
_space_group_name_Hall '-P 2ybc'
_space_group_name_H-M_alt 'P 1 21/c 1'
_atom_sites_solution_hydrogens geom
_audit_creation_date 2015-10-19
_audit_creation_method
;
Olex2 1.2
(compiled 2015.09.30 svn.r3233 for OlexSys, GUI svn.r5103)
;
_audit_update_record
;
2016-05-10 deposited with the CCDC.
2016-07-13 downloaded from the CCDC.
;
_cell_angle_alpha 90
_cell_angle_beta 96.7643(12)
_cell_angle_gamma 90
_cell_formula_units_Z 4
_cell_length_a 20.1612(2)
_cell_length_b 9.24516(11)
_cell_length_c 10.76938(15)
_cell_measurement_reflns_used 7665
_cell_measurement_temperature 120.00(10)
_cell_measurement_theta_max 74.2510
_cell_measurement_theta_min 5.2580
_cell_volume 1993.37(4)
_computing_cell_refinement
;
CrysAlisPro, Agilent Technologies,
Version 1.171.37.35 (release 13-08-2014 CrysAlis171 .NET)
(compiled Aug 13 2014,18:06:01)
;
_computing_data_collection
;
CrysAlisPro, Agilent Technologies,
Version 1.171.37.35 (release 13-08-2014 CrysAlis171 .NET)
(compiled Aug 13 2014,18:06:01)
;
_computing_data_reduction
;
CrysAlisPro, Agilent Technologies,
Version 1.171.37.35 (release 13-08-2014 CrysAlis171 .NET)
(compiled Aug 13 2014,18:06:01)
;
_computing_molecular_graphics 'Olex2 (Dolomanov et al., 2009)'
_computing_publication_material 'Olex2 (Dolomanov et al., 2009)'
_computing_structure_refinement 'ShelXL (Sheldrick, 2015)'
_computing_structure_solution 'ShelXS (Sheldrick, 2008)'
_diffrn_ambient_environment N~2~
_diffrn_ambient_temperature 120.00(10)
_diffrn_detector 'CCD plate'
_diffrn_detector_area_resol_mean 5.3095
_diffrn_detector_type Atlas
_diffrn_measured_fraction_theta_full 0.999
_diffrn_measured_fraction_theta_max 0.997
_diffrn_measurement_details
;
#__ type_ start__ end____ width___ exp.time_
  1 omega   -5.00   24.00   1.0000    1.0000
omega____ theta____ kappa____ phi______ frames
    -      -38.5000   37.0000   30.0000 29

#__ type_ start__ end____ width___ exp.time_
  2 omega  -49.00   32.00   1.0000    1.0000
omega____ theta____ kappa____ phi______ frames
    -      -38.5000   37.0000  120.0000 81

#__ type_ start__ end____ width___ exp.time_
  3 omega  -43.00  -17.00   1.0000    1.0000
omega____ theta____ kappa____ phi______ frames
    -      -38.5000   37.0000 -120.0000 26

#__ type_ start__ end____ width___ exp.time_
  4 omega  -69.00  -18.00   1.0000    1.0000
omega____ theta____ kappa____ phi______ frames
    -      -38.5000  -37.0000 -120.0000 51

#__ type_ start__ end____ width___ exp.time_
  5 omega    1.00   66.00   1.0000    1.0000
omega____ theta____ kappa____ phi______ frames
    -       42.7089  -57.0000  150.0000 65

#__ type_ start__ end____ width___ exp.time_
  6 omega   92.00  131.00   1.0000    4.0000
omega____ theta____ kappa____ phi______ frames
    -      106.0000  -64.0000  164.4845 39

#__ type_ start__ end____ width___ exp.time_
  7 omega   84.00  110.00   1.0000    4.0000
omega____ theta____ kappa____ phi______ frames
    -      106.0000  -65.0000   93.6186 26

#__ type_ start__ end____ width___ exp.time_
  8 omega   79.00  111.00   1.0000    4.0000
omega____ theta____ kappa____ phi______ frames
    -      106.0000  -65.0000  139.9270 32

#__ type_ start__ end____ width___ exp.time_
  9 omega   55.00   97.00   1.0000    4.0000
omega____ theta____ kappa____ phi______ frames
    -      106.0000  -45.0000  120.0000 42

#__ type_ start__ end____ width___ exp.time_
 10 omega  104.00  145.00   1.0000    4.0000
omega____ theta____ kappa____ phi______ frames
    -      106.0000  -15.0000   30.0000 41

#__ type_ start__ end____ width___ exp.time_
 11 omega  113.00  139.00   1.0000    4.0000
omega____ theta____ kappa____ phi______ frames
    -      106.0000   30.0000    0.0000 26

#__ type_ start__ end____ width___ exp.time_
 12 omega  152.00  177.00   1.0000    4.0000
omega____ theta____ kappa____ phi______ frames
    -      106.0000   30.0000    0.0000 25

#__ type_ start__ end____ width___ exp.time_
 13 omega  149.00  174.00   1.0000    4.0000
omega____ theta____ kappa____ phi______ frames
    -      106.0000   61.0000    0.0000 25

#__ type_ start__ end____ width___ exp.time_
 14 omega  149.00  174.00   1.0000    4.0000
omega____ theta____ kappa____ phi______ frames
    -      106.0000   45.0000  -30.0000 25

#__ type_ start__ end____ width___ exp.time_
 15 omega  125.00  152.00   1.0000    4.0000
omega____ theta____ kappa____ phi______ frames
    -      106.0000   30.0000 -120.0000 27

#__ type_ start__ end____ width___ exp.time_
 16 omega  109.00  138.00   1.0000    4.0000
omega____ theta____ kappa____ phi______ frames
    -      106.0000   61.0000    0.0000 29

#__ type_ start__ end____ width___ exp.time_
 17 omega   93.00  142.00   1.0000    4.0000
omega____ theta____ kappa____ phi______ frames
    -      106.0000   61.0000   90.0000 49

#__ type_ start__ end____ width___ exp.time_
 18 omega   68.00  114.00   1.0000    4.0000
omega____ theta____ kappa____ phi______ frames
    -      106.0000   15.0000    0.0000 46

#__ type_ start__ end____ width___ exp.time_
 19 omega   89.00  115.00   1.0000    4.0000
omega____ theta____ kappa____ phi______ frames
    -      106.0000   30.0000 -120.0000 26

#__ type_ start__ end____ width___ exp.time_
 20 omega   46.00   86.00   1.0000    4.0000
omega____ theta____ kappa____ phi______ frames
    -      106.0000  -45.0000  -60.0000 40

#__ type_ start__ end____ width___ exp.time_
 21 omega   54.00   83.00   1.0000    4.0000
omega____ theta____ kappa____ phi______ frames
    -      106.0000  -15.0000   30.0000 29

#__ type_ start__ end____ width___ exp.time_
 22 omega   38.00   75.00   1.0000    4.0000
omega____ theta____ kappa____ phi______ frames
    -      106.0000  -65.0000   93.6186 37

#__ type_ start__ end____ width___ exp.time_
 23 omega   43.00   72.00   1.0000    4.0000
omega____ theta____ kappa____ phi______ frames
    -      106.0000  -65.0000  139.9270 29

#__ type_ start__ end____ width___ exp.time_
 24 omega   35.00   88.00   1.0000    4.0000
omega____ theta____ kappa____ phi______ frames
    -      106.0000  -30.0000   90.0000 53

#__ type_ start__ end____ width___ exp.time_
 25 omega   33.00   81.00   1.0000    4.0000
omega____ theta____ kappa____ phi______ frames
    -      106.0000  -30.0000  -90.0000 48

#__ type_ start__ end____ width___ exp.time_
 26 omega   35.00   74.00   1.0000    4.0000
omega____ theta____ kappa____ phi______ frames
    -      106.0000  -30.0000 -150.0000 39

#__ type_ start__ end____ width___ exp.time_
 27 omega   47.00   82.00   1.0000    4.0000
omega____ theta____ kappa____ phi______ frames
    -      106.0000  -45.0000 -180.0000 35
;
_diffrn_measurement_device 'four-circle diffractometer'
_diffrn_measurement_device_type 'SuperNova, Dual, Cu at zero, Atlas'
_diffrn_measurement_method '\w scans'
_diffrn_orient_matrix_UB_11 0.0163103000
_diffrn_orient_matrix_UB_12 -0.1466576000
_diffrn_orient_matrix_UB_13 0.0643621000
_diffrn_orient_matrix_UB_21 -0.0730296000
_diffrn_orient_matrix_UB_22 -0.0480524000
_diffrn_orient_matrix_UB_23 -0.0339913000
_diffrn_orient_matrix_UB_31 0.0179229000
_diffrn_orient_matrix_UB_32 -0.0627443000
_diffrn_orient_matrix_UB_33 -0.1243521000
_diffrn_radiation_monochromator mirror
_diffrn_radiation_probe x-ray
_diffrn_radiation_type CuK\a
_diffrn_radiation_wavelength 1.54184
_diffrn_reflns_av_R_equivalents 0.0416
_diffrn_reflns_av_unetI/netI 0.0338
_diffrn_reflns_Laue_measured_fraction_full 0.999
_diffrn_reflns_Laue_measured_fraction_max 0.997
_diffrn_reflns_limit_h_max 25
_diffrn_reflns_limit_h_min -25
_diffrn_reflns_limit_k_max 11
_diffrn_reflns_limit_k_min -11
_diffrn_reflns_limit_l_max 10
_diffrn_reflns_limit_l_min -13
_diffrn_reflns_number 12732
_diffrn_reflns_point_group_measured_fraction_full 0.999
_diffrn_reflns_point_group_measured_fraction_max 0.997
_diffrn_reflns_theta_full 67.684
_diffrn_reflns_theta_max 74.397
_diffrn_reflns_theta_min 4.417
_diffrn_source 'sealed X-ray tube'
_diffrn_source_type 'SuperNova (Cu) X-ray Source'
_exptl_absorpt_coefficient_mu 0.714
_exptl_absorpt_correction_T_max 0.960
_exptl_absorpt_correction_T_min 0.879
_exptl_absorpt_correction_type analytical
_exptl_absorpt_process_details
;
CrysAlisPro, Agilent Technologies,
Version 1.171.37.35 (release 13-08-2014 CrysAlis171 .NET)
(compiled Aug 13 2014,18:06:01)
Analytical numeric absorption correction using a multifaceted crystal
			model based on expressions derived by R.C. Clark & J.S. Reid.
(Clark, R. C. & Reid, J. S. (1995). Acta Cryst. A51, 887-897)
Empirical absorption correction using spherical harmonics,
 implemented in SCALE3 ABSPACK scaling algorithm.
;
_exptl_crystal_colour colourless
_exptl_crystal_colour_primary colourless
_exptl_crystal_density_diffrn 1.281
_exptl_crystal_description plate
_exptl_crystal_F_000 824
_exptl_crystal_size_max 0.33
_exptl_crystal_size_mid 0.12
_exptl_crystal_size_min 0.07
_refine_diff_density_max 0.386
_refine_diff_density_min -0.304
_refine_diff_density_rms 0.063
_refine_ls_extinction_method none
_refine_ls_goodness_of_fit_ref 1.048
_refine_ls_hydrogen_treatment constr
_refine_ls_matrix_type full
_refine_ls_number_parameters 254
_refine_ls_number_reflns 4055
_refine_ls_number_restraints 0
_refine_ls_restrained_S_all 1.048
_refine_ls_R_factor_all 0.0513
_refine_ls_R_factor_gt 0.0473
_refine_ls_shift/su_max 0.000
_refine_ls_shift/su_mean 0.000
_refine_ls_structure_factor_coef Fsqd
_refine_ls_weighting_details 'w=1/[\s^2^(Fo^2^)+(0.0783P)^2^+0.4675P] where P=(Fo^2^+2Fc^2^)/3'
_refine_ls_weighting_scheme calc
_refine_ls_wR_factor_gt 0.1229
_refine_ls_wR_factor_ref 0.1280
_reflns_Friedel_coverage 0.000
_reflns_number_gt 3657
_reflns_number_total 4055
_reflns_threshold_expression 'I > 2\s(I)'
_cod_data_source_file c6cc04662b2.cif
_cod_data_source_block jdf2_400b_cu
_cod_database_code 7124793
_chemical_oxdiff_formula 'C22 H28 N2 O4'
_shelx_space_group_comment
;
The symmetry employed for this shelxl refinement is uniquely defined
by the following loop, which should always be used as a source of
symmetry information in preference to the above space-group names.
They are only intended as comments.
;
_reflns_odcompleteness_completeness 99.95
_reflns_odcompleteness_iscentric 1
_reflns_odcompleteness_theta 66.97
_olex2_refinement_description
;
1. Fixed Uiso
 At 1.2 times of:
  All C(H) groups, All C(H,H) groups
 At 1.5 times of:
  All C(H,H,H) groups
2.a Ternary CH refined with riding coordinates:
 C4(H4), C5(H5), C9(H9), C11(H11)
2.b Secondary CH2 refined with riding coordinates:
 C2(H2A,H2B), C6(H6A,H6B), C7(H7A,H7B), C12(H12A,H12B), C13(H13A,H13B),
 C14(H14A,H14B), C15(H15A,H15B), C16(H16A,H16B)
2.c Aromatic/amide H refined with riding coordinates:
 C18(H18), C19(H19), C20(H20), C21(H21), C22(H22)
2.d Idealised Me refined as rotating group:
 C1(H1A,H1B,H1C)
;
_shelx_shelxl_version_number 2014/7
_olex2_date_sample_data_collection 2015-10-19
_olex2_submission_special_instructions 'No special instructions were received'

loop_
_space_group_symop_operation_xyz
'x, y, z'
'-x, y+1/2, -z+1/2'
'-x, -y, -z'
'x, -y-1/2, z-1/2'

loop_
_atom_site_label
_atom_site_type_symbol
_atom_site_fract_x
_atom_site_fract_y
_atom_site_fract_z
_atom_site_U_iso_or_equiv
_atom_site_adp_type
_atom_site_occupancy
_atom_site_site_symmetry_order
_atom_site_calc_flag
_atom_site_refinement_flags_posn
O1 O 0.12832(5) 0.55524(10) 0.26785(9) 0.0200(2) Uani 1 1 d .
N1 N 0.25256(5) 0.29831(11) 0.14990(10) 0.0167(2) Uani 1 1 d .
C1 C 0.21191(10) 0.67251(18) 0.40555(18) 0.0412(4) Uani 1 1 d .
H1A H 0.2455 0.6246 0.3645 0.062 Uiso 1 1 calc GR
H1B H 0.2006 0.6137 0.4735 0.062 Uiso 1 1 calc GR
H1C H 0.2287 0.7642 0.4373 0.062 Uiso 1 1 calc GR
O2 O 0.06793(5) 0.66336(11) 0.10538(11) 0.0311(3) Uani 1 1 d .
N2 N 0.36877(5) 0.11446(12) 0.30628(11) 0.0195(2) Uani 1 1 d .
C2 C 0.15162(8) 0.69572(15) 0.31515(16) 0.0296(3) Uani 1 1 d .
H2A H 0.1172 0.7432 0.3560 0.036 Uiso 1 1 calc R
H2B H 0.1623 0.7565 0.2469 0.036 Uiso 1 1 calc R
O3 O 0.12326(4) 0.23877(9) 0.25705(8) 0.0157(2) Uani 1 1 d .
C3 C 0.09034(6) 0.55539(14) 0.15732(12) 0.0188(3) Uani 1 1 d .
O4 O 0.22561(4) 0.52753(10) 0.08169(9) 0.0202(2) Uani 1 1 d .
C4 C 0.07863(6) 0.40437(13) 0.10498(11) 0.0170(3) Uani 1 1 d .
H4 H 0.0440 0.4078 0.0331 0.020 Uiso 1 1 calc R
C5 C 0.05946(6) 0.28884(14) 0.19940(12) 0.0180(3) Uani 1 1 d .
H5 H 0.0304 0.3259 0.2591 0.022 Uiso 1 1 calc R
C6 C 0.03129(6) 0.15404(14) 0.12671(13) 0.0218(3) Uani 1 1 d .
H6A H 0.0016 0.1809 0.0529 0.026 Uiso 1 1 calc R
H6B H 0.0077 0.0914 0.1789 0.026 Uiso 1 1 calc R
C7 C 0.09585(6) 0.08063(14) 0.09120(12) 0.0193(3) Uani 1 1 d .
H7A H 0.1034 -0.0127 0.1315 0.023 Uiso 1 1 calc R
H7B H 0.0947 0.0693 0.0014 0.023 Uiso 1 1 calc R
C8 C 0.14797(6) 0.19190(13) 0.14290(11) 0.0145(2) Uani 1 1 d .
C9 C 0.14227(6) 0.33138(13) 0.06489(11) 0.0151(2) Uani 1 1 d .
H9 H 0.1358 0.3084 -0.0246 0.018 Uiso 1 1 calc R
C10 C 0.21011(6) 0.40200(13) 0.10003(11) 0.0156(2) Uani 1 1 d .
C11 C 0.22212(6) 0.15641(13) 0.16610(11) 0.0152(3) Uani 1 1 d .
H11 H 0.2337 0.0910 0.1003 0.018 Uiso 1 1 calc R
C12 C 0.24423(6) 0.08869(14) 0.29334(12) 0.0180(3) Uani 1 1 d .
H12A H 0.2110 0.0183 0.3113 0.022 Uiso 1 1 calc R
H12B H 0.2455 0.1636 0.3566 0.022 Uiso 1 1 calc R
C13 C 0.31227(6) 0.01437(14) 0.30401(13) 0.0209(3) Uani 1 1 d .
H13A H 0.3177 -0.0431 0.3799 0.025 Uiso 1 1 calc R
H13B H 0.3132 -0.0511 0.2339 0.025 Uiso 1 1 calc R
C14 C 0.36848(6) 0.19750(15) 0.19039(12) 0.0203(3) Uani 1 1 d .
H14A H 0.3545 0.1343 0.1203 0.024 Uiso 1 1 calc R
H14B H 0.4137 0.2287 0.1827 0.024 Uiso 1 1 calc R
C15 C 0.32338(6) 0.32912(14) 0.18181(13) 0.0209(3) Uani 1 1 d .
H15A H 0.3293 0.3791 0.2615 0.025 Uiso 1 1 calc R
H15B H 0.3375 0.3943 0.1194 0.025 Uiso 1 1 calc R
C16 C 0.43185(6) 0.03382(14) 0.33076(13) 0.0215(3) Uani 1 1 d .
H16A H 0.4400 -0.0175 0.2554 0.026 Uiso 1 1 calc R
H16B H 0.4276 -0.0375 0.3954 0.026 Uiso 1 1 calc R
C17 C 0.49105(6) 0.13016(14) 0.37152(12) 0.0187(3) Uani 1 1 d .
C18 C 0.48526(7) 0.24694(15) 0.45098(13) 0.0242(3) Uani 1 1 d .
H18 H 0.4436 0.2714 0.4737 0.029 Uiso 1 1 calc R
C19 C 0.54097(8) 0.32734(16) 0.49667(14) 0.0291(3) Uani 1 1 d .
H19 H 0.5365 0.4042 0.5508 0.035 Uiso 1 1 calc R
C20 C 0.60331(7) 0.29377(16) 0.46207(15) 0.0282(3) Uani 1 1 d .
H20 H 0.6406 0.3475 0.4932 0.034 Uiso 1 1 calc R
C21 C 0.60972(7) 0.17987(16) 0.38091(14) 0.0258(3) Uani 1 1 d .
H21 H 0.6512 0.1576 0.3564 0.031 Uiso 1 1 calc R
C22 C 0.55372(6) 0.09861(14) 0.33605(13) 0.0212(3) Uani 1 1 d .
H22 H 0.5583 0.0221 0.2816 0.025 Uiso 1 1 calc R

loop_
_atom_site_aniso_label
_atom_site_aniso_U_11
_atom_site_aniso_U_22
_atom_site_aniso_U_33
_atom_site_aniso_U_23
_atom_site_aniso_U_13
_atom_site_aniso_U_12
O1 0.0207(4) 0.0167(4) 0.0220(5) -0.0018(3) 0.0003(4) -0.0005(3)
N1 0.0124(5) 0.0176(5) 0.0205(5) 0.0035(4) 0.0041(4) -0.0016(4)
C1 0.0460(9) 0.0234(7) 0.0483(10) -0.0042(6) -0.0186(8) -0.0039(7)
O2 0.0306(5) 0.0214(5) 0.0387(6) 0.0048(4) -0.0072(4) 0.0059(4)
N2 0.0125(5) 0.0230(5) 0.0237(5) 0.0070(4) 0.0051(4) 0.0023(4)
C2 0.0296(7) 0.0174(6) 0.0401(8) -0.0073(6) -0.0032(6) 0.0000(5)
O3 0.0133(4) 0.0200(4) 0.0141(4) 0.0016(3) 0.0036(3) 0.0009(3)
C3 0.0134(5) 0.0206(6) 0.0225(6) 0.0014(5) 0.0030(5) 0.0020(4)
O4 0.0191(4) 0.0181(5) 0.0241(5) 0.0055(3) 0.0048(3) -0.0016(3)
C4 0.0131(5) 0.0193(6) 0.0182(6) 0.0009(4) 0.0007(4) 0.0003(4)
C5 0.0121(5) 0.0218(6) 0.0207(6) 0.0025(5) 0.0040(4) 0.0013(4)
C6 0.0139(6) 0.0223(6) 0.0291(7) 0.0024(5) 0.0014(5) -0.0035(5)
C7 0.0175(6) 0.0180(6) 0.0220(6) -0.0011(5) 0.0006(5) -0.0029(5)
C8 0.0130(5) 0.0166(6) 0.0143(5) -0.0001(4) 0.0030(4) -0.0001(4)
C9 0.0145(5) 0.0179(6) 0.0131(5) 0.0018(4) 0.0025(4) 0.0001(4)
C10 0.0159(5) 0.0194(6) 0.0125(5) 0.0017(4) 0.0051(4) 0.0003(4)
C11 0.0135(5) 0.0153(5) 0.0177(6) 0.0010(4) 0.0051(4) -0.0004(4)
C12 0.0140(5) 0.0199(6) 0.0207(6) 0.0057(4) 0.0047(4) -0.0007(4)
C13 0.0154(6) 0.0210(6) 0.0267(7) 0.0074(5) 0.0034(5) 0.0013(5)
C14 0.0130(5) 0.0259(6) 0.0225(6) 0.0048(5) 0.0047(4) 0.0005(5)
C15 0.0132(6) 0.0215(6) 0.0279(7) 0.0066(5) 0.0019(5) -0.0028(5)
C16 0.0154(6) 0.0217(6) 0.0272(7) 0.0036(5) 0.0021(5) 0.0041(5)
C17 0.0157(6) 0.0225(6) 0.0181(6) 0.0053(5) 0.0026(4) 0.0039(5)
C18 0.0221(6) 0.0290(7) 0.0218(6) 0.0005(5) 0.0043(5) 0.0078(5)
C19 0.0329(7) 0.0263(7) 0.0263(7) -0.0037(5) -0.0032(6) 0.0058(6)
C20 0.0242(6) 0.0238(7) 0.0346(8) 0.0072(6) -0.0049(5) -0.0024(5)
C21 0.0166(6) 0.0270(7) 0.0342(7) 0.0084(6) 0.0052(5) 0.0020(5)
C22 0.0180(6) 0.0221(6) 0.0242(6) 0.0021(5) 0.0053(5) 0.0051(5)

loop_
_atom_type_symbol
_atom_type_description
_atom_type_scat_dispersion_real
_atom_type_scat_dispersion_imag
_atom_type_scat_source
C C 0.0181 0.0091 'International Tables Vol C Tables 4.2.6.8 and 6.1.1.4'
H H 0.0000 0.0000 'International Tables Vol C Tables 4.2.6.8 and 6.1.1.4'
N N 0.0311 0.0180 'International Tables Vol C Tables 4.2.6.8 and 6.1.1.4'
O O 0.0492 0.0322 'International Tables Vol C Tables 4.2.6.8 and 6.1.1.4'

loop_
_exptl_crystal_face_index_h
_exptl_crystal_face_index_k
_exptl_crystal_face_index_l
_exptl_crystal_face_perp_dist
_exptl_oxdiff_crystal_face_indexfrac_h
_exptl_oxdiff_crystal_face_indexfrac_k
_exptl_oxdiff_crystal_face_indexfrac_l
_exptl_oxdiff_crystal_face_x
_exptl_oxdiff_crystal_face_y
_exptl_oxdiff_crystal_face_z
-13 -1 0 0.0331 -13.0002 -0.9999 0.0001 -0.0654 0.9974 -0.1703
13 1 0 0.0331 13.0002 0.9999 -0.0001 0.0654 -0.9974 0.1703
3 -5 -5 0.1218 2.9999 -4.9999 -4.9999 0.4604 0.1911 0.9892
-11 2 3 0.0983 -11.0001 2.0000 3.0000 -0.2796 0.6053 -0.6957
-7 5 1 0.0541 -7.0001 5.0000 1.0000 -0.7831 0.2370 -0.5635
6 2 -6 0.1246 5.9999 2.0000 -6.0000 -0.5816 -0.3303 0.7282
-9 1 6 0.1397 -9.0000 1.0000 6.0000 0.0927 0.4053 -0.9702
-1 0 7 0.1765 -0.9998 -0.0001 6.9999 0.4342 -0.1649 -0.8884
-1 0 -7 0.1525 -1.0003 0.0001 -6.9999 -0.4669 0.3110 0.8525
-1 6 0 0.0579 -1.0001 5.9999 -0.0001 -0.8963 -0.2153 -0.3944
5 -6 -1 0.0482 5.0001 -5.9999 -1.0000 0.8971 -0.0429 0.5904
-3 -6 0 0.0586 -3.0000 -5.9999 0.0001 0.8310 0.5074 0.3227
-13 1 -1 0.0390 -13.0003 1.0000 -0.9999 -0.4231 0.9353 -0.1714
13 -1 0 0.0358 13.0002 -1.0000 -0.0001 0.3587 -0.9013 0.2958

loop_
_geom_angle_atom_site_label_1
_geom_angle_atom_site_label_2
_geom_angle_atom_site_label_3
_geom_angle
C3 O1 C2 116.03(10)
C10 N1 C11 115.26(10)
C10 N1 C15 120.77(10)
C15 N1 C11 123.97(10)
H1A C1 H1B 109.5
H1A C1 H1C 109.5
H1B C1 H1C 109.5
C2 C1 H1A 109.5
C2 C1 H1B 109.5
C2 C1 H1C 109.5
C13 N2 C16 109.68(10)
C14 N2 C13 113.05(10)
C14 N2 C16 109.57(10)
O1 C2 C1 107.91(12)
O1 C2 H2A 110.1
O1 C2 H2B 110.1
C1 C2 H2A 110.1
C1 C2 H2B 110.1
H2A C2 H2B 108.4
C5 O3 C8 96.30(8)
O1 C3 C4 112.23(10)
O2 C3 O1 123.90(12)
O2 C3 C4 123.87(12)
C3 C4 H4 109.2
C3 C4 C5 115.47(10)
C3 C4 C9 113.96(10)
C5 C4 H4 109.2
C5 C4 C9 99.23(9)
C9 C4 H4 109.2
O3 C5 C4 103.00(9)
O3 C5 H5 113.7
O3 C5 C6 102.48(10)
C4 C5 H5 113.7
C6 C5 C4 109.14(10)
C6 C5 H5 113.7
C5 C6 H6A 111.4
C5 C6 H6B 111.4
C5 C6 C7 102.03(9)
H6A C6 H6B 109.2
C7 C6 H6A 111.4
C7 C6 H6B 111.4
C6 C7 H7A 111.7
C6 C7 H7B 111.7
H7A C7 H7B 109.5
C8 C7 C6 100.14(10)
C8 C7 H7A 111.7
C8 C7 H7B 111.7
O3 C8 C7 102.75(9)
O3 C8 C9 101.67(9)
O3 C8 C11 110.80(9)
C7 C8 C9 111.22(10)
C11 C8 C7 122.32(10)
C11 C8 C9 106.23(9)
C4 C9 H9 110.4
C8 C9 C4 102.91(9)
C8 C9 H9 110.4
C10 C9 C4 119.43(10)
C10 C9 C8 102.53(9)
C10 C9 H9 110.4
N1 C10 C9 107.61(10)
O4 C10 N1 125.04(11)
O4 C10 C9 127.26(11)
N1 C11 C8 101.78(9)
N1 C11 H11 109.1
N1 C11 C12 113.08(10)
C8 C11 H11 109.1
C8 C11 C12 114.42(10)
C12 C11 H11 109.1
C11 C12 H12A 108.6
C11 C12 H12B 108.6
C11 C12 C13 114.67(10)
H12A C12 H12B 107.6
C13 C12 H12A 108.6
C13 C12 H12B 108.6
N2 C13 C12 114.01(10)
N2 C13 H13A 108.8
N2 C13 H13B 108.8
C12 C13 H13A 108.8
C12 C13 H13B 108.8
H13A C13 H13B 107.6
N2 C14 H14A 108.6
N2 C14 H14B 108.6
N2 C14 C15 114.52(11)
H14A C14 H14B 107.6
C15 C14 H14A 108.6
C15 C14 H14B 108.6
N1 C15 C14 114.95(11)
N1 C15 H15A 108.5
N1 C15 H15B 108.5
C14 C15 H15A 108.5
C14 C15 H15B 108.5
H15A C15 H15B 107.5
N2 C16 H16A 109.0
N2 C16 H16B 109.0
N2 C16 C17 112.93(11)
H16A C16 H16B 107.8
C17 C16 H16A 109.0
C17 C16 H16B 109.0
C18 C17 C16 121.00(11)
C18 C17 C22 118.41(12)
C22 C17 C16 120.49(12)
C17 C18 H18 119.6
C19 C18 C17 120.70(13)
C19 C18 H18 119.6
C18 C19 H19 119.8
C20 C19 C18 120.40(14)
C20 C19 H19 119.8
C19 C20 H20 120.2
C21 C20 C19 119.64(14)
C21 C20 H20 120.2
C20 C21 H21 120.1
C20 C21 C22 119.79(13)
C22 C21 H21 120.1
C17 C22 C21 121.04(13)
C17 C22 H22 119.5
C21 C22 H22 119.5

loop_
_geom_bond_atom_site_label_1
_geom_bond_atom_site_label_2
_geom_bond_distance
O1 C2 1.4527(16)
O1 C3 1.3374(16)
N1 C10 1.3534(16)
N1 C11 1.4674(15)
N1 C15 1.4568(15)
C1 H1A 0.9600
C1 H1B 0.9600
C1 H1C 0.9600
C1 C2 1.481(2)
O2 C3 1.2058(17)
N2 C13 1.4657(16)
N2 C14 1.4647(16)
N2 C16 1.4708(15)
C2 H2A 0.9700
C2 H2B 0.9700
O3 C5 1.4374(14)
O3 C8 1.4461(14)
C3 C4 1.5138(17)
O4 C10 1.2240(16)
C4 H4 0.9800
C4 C5 1.5546(17)
C4 C9 1.5551(16)
C5 H5 0.9800
C5 C6 1.5439(18)
C6 H6A 0.9700
C6 H6B 0.9700
C6 C7 1.5552(17)
C7 H7A 0.9700
C7 H7B 0.9700
C7 C8 1.5278(16)
C8 C9 1.5360(16)
C8 C11 1.5223(16)
C9 H9 0.9800
C9 C10 1.5226(16)
C11 H11 0.9800
C11 C12 1.5246(17)
C12 H12A 0.9700
C12 H12B 0.9700
C12 C13 1.5265(16)
C13 H13A 0.9700
C13 H13B 0.9700
C14 H14A 0.9700
C14 H14B 0.9700
C14 C15 1.5153(18)
C15 H15A 0.9700
C15 H15B 0.9700
C16 H16A 0.9700
C16 H16B 0.9700
C16 C17 1.5124(18)
C17 C18 1.3911(19)
C17 C22 1.3932(17)
C18 H18 0.9300
C18 C19 1.388(2)
C19 H19 0.9300
C19 C20 1.387(2)
C20 H20 0.9300
C20 C21 1.384(2)
C21 H21 0.9300
C21 C22 1.394(2)
C22 H22 0.9300

loop_
_geom_torsion_atom_site_label_1
_geom_torsion_atom_site_label_2
_geom_torsion_atom_site_label_3
_geom_torsion_atom_site_label_4
_geom_torsion
O1 C3 C4 C5 45.57(14)
O1 C3 C4 C9 -68.38(13)
N1 C11 C12 C13 -80.57(13)
O2 C3 C4 C5 -134.37(13)
O2 C3 C4 C9 111.68(14)
N2 C14 C15 N1 -78.04(15)
N2 C16 C17 C18 38.56(17)
N2 C16 C17 C22 -145.26(12)
C2 O1 C3 O2 -10.17(18)
C2 O1 C3 C4 169.90(11)
O3 C5 C6 C7 -31.78(12)
O3 C8 C9 C4 -34.22(11)
O3 C8 C9 C10 90.34(10)
O3 C8 C11 N1 -86.96(11)
O3 C8 C11 C12 35.35(14)
C3 O1 C2 C1 -157.52(14)
C3 C4 C5 O3 -86.56(12)
C3 C4 C5 C6 165.10(10)
C3 C4 C9 C8 122.73(11)
C3 C4 C9 C10 10.10(15)
C4 C5 C6 C7 76.91(12)
C4 C9 C10 N1 131.71(11)
C4 C9 C10 O4 -51.73(17)
C5 O3 C8 C7 -58.48(10)
C5 O3 C8 C9 56.71(10)
C5 O3 C8 C11 169.27(10)
C5 C4 C9 C8 -0.56(11)
C5 C4 C9 C10 -113.19(11)
C5 C6 C7 C8 -3.41(12)
C6 C7 C8 O3 37.59(11)
C6 C7 C8 C9 -70.49(12)
C6 C7 C8 C11 162.61(11)
C7 C8 C9 C4 74.56(11)
C7 C8 C9 C10 -160.88(10)
C7 C8 C11 N1 151.74(11)
C7 C8 C11 C12 -85.95(14)
C8 O3 C5 C4 -58.09(10)
C8 O3 C5 C6 55.21(10)
C8 C9 C10 N1 18.88(12)
C8 C9 C10 O4 -164.57(12)
C8 C11 C12 C13 163.50(10)
C9 C4 C5 O3 35.65(11)
C9 C4 C5 C6 -72.69(11)
C9 C8 C11 N1 22.67(12)
C9 C8 C11 C12 144.98(10)
C10 N1 C11 C8 -11.40(13)
C10 N1 C11 C12 -134.63(11)
C10 N1 C15 C14 -158.35(11)
C11 N1 C10 O4 178.42(11)
C11 N1 C10 C9 -4.93(14)
C11 N1 C15 C14 20.47(18)
C11 C8 C9 C4 -150.18(10)
C11 C8 C9 C10 -25.62(12)
C11 C12 C13 N2 71.03(15)
C13 N2 C14 C15 82.03(14)
C13 N2 C16 C17 -163.34(11)
C14 N2 C13 C12 -63.67(14)
C14 N2 C16 C17 72.01(14)
C15 N1 C10 O4 -2.66(19)
C15 N1 C10 C9 173.99(11)
C15 N1 C11 C8 169.72(11)
C15 N1 C11 C12 46.49(15)
C16 N2 C13 C12 173.72(11)
C16 N2 C14 C15 -155.31(11)
C16 C17 C18 C19 174.39(13)
C16 C17 C22 C21 -174.95(12)
C17 C18 C19 C20 1.0(2)
C18 C17 C22 C21 1.33(19)
C18 C19 C20 C21 0.4(2)
C19 C20 C21 C22 -0.9(2)
C20 C21 C22 C17 0.1(2)
C22 C17 C18 C19 -1.9(2)
